data_9015827
loop_
_publ_author_name
'Selway, J. B.'
'Novak, M.'
'Hawthorne, F. C.'
'Cerny, P.'
'Ottolini, L.'
'Kyser, T. K.'

_publ_section_title
;
 Rossmanite, _(LiAl2)Al6(Si6O18)(BO3)3(OH)4, a new alkali-deficient tourmaline:
 Description and crystal structure
;
_journal_name_full 'American Mineralogist'
_journal_page_first 896
_journal_page_last 900
_journal_volume 83
_journal_year 1998
_chemical_compound_source 'Rozna, Moravia, Czech Republic'
_chemical_formula_sum 'Al8.16 B3 F0.1 H3.83 Li0.84 Na0.43 O30.9 Si6'
_chemical_name_mineral Rossmanite
_space_group_IT_number 160
_symmetry_space_group_name_Hall 'R 3 -2"'
_symmetry_space_group_name_H-M 'R 3 m :H'
_cell_angle_alpha 90
_cell_angle_beta 90
_cell_angle_gamma 120
_cell_formula_units_Z 3
_cell_length_a 15.770
_cell_length_b 15.770
_cell_length_c 7.085
_cell_volume 1525.927
_database_code_amcsd 0002029
_exptl_crystal_density_diffrn 3.059
_cod_original_sg_symbol_H-M 'R 3 m'
_cod_original_formula_sum 'Na.43 Al8.16 Li.84 Si6 B3 O30.9 F.1 H3.83'
_cod_database_code 9015827

loop_
_space_group_symop_operation_xyz
x,y,z
2/3+x,1/3+y,1/3+z
1/3+x,2/3+y,2/3+z
x,x-y,z
2/3+x,1/3+x-y,1/3+z
1/3+x,2/3+x-y,2/3+z
-y,-x,z
2/3-y,1/3-x,1/3+z
1/3-y,2/3-x,2/3+z
-x+y,y,z
2/3-x+y,1/3+y,1/3+z
1/3-x+y,2/3+y,2/3+z
-y,x-y,z
2/3-y,1/3+x-y,1/3+z
1/3-y,2/3+x-y,2/3+z
-x+y,-x,z
2/3-x+y,1/3-x,1/3+z
1/3-x+y,2/3-x,2/3+z

loop_
_atom_site_aniso_label
_atom_site_aniso_U_11
_atom_site_aniso_U_22
_atom_site_aniso_U_33
_atom_site_aniso_U_12
_atom_site_aniso_U_13
_atom_site_aniso_U_23
NaX 0.02370 0.02370 0.01930 0.01185 0.00000 0.00000
AlY 0.00510 0.00510 0.00790 0.00140 0.00120 -0.00120
LiY 0.00510 0.00510 0.00790 0.00140 0.00120 -0.00120
AlZ 0.00690 0.00460 0.00450 0.00290 -0.00100 -0.00010
SiT 0.00410 0.00450 0.00500 0.00210 0.00050 0.00020
B 0.00530 0.00530 0.00510 0.00210 0.00000 0.00000
O-H1 0.02160 0.02160 0.00820 0.01080 0.00000 0.00000
F1 0.02160 0.02160 0.00820 0.01080 0.00000 0.00000
O1 0.02160 0.02160 0.00820 0.01080 0.00000 0.00000
O2 0.01380 0.01380 0.01080 0.01120 -0.00010 0.00010
O-H3 0.00950 0.00950 0.00650 -0.00120 0.00110 -0.00110
O4 0.00660 0.00660 0.00830 -0.00010 -0.00030 0.00030
O5 0.00750 0.00750 0.00770 -0.00010 -0.00100 0.00100
O6 0.00810 0.00790 0.00510 0.00340 0.00030 0.00000
O7 0.00540 0.00620 0.00610 0.00170 0.00140 -0.00030
O8 0.00870 0.00490 0.00790 0.00350 -0.00310 -0.00090

loop_
_atom_site_label
_atom_site_fract_x
_atom_site_fract_y
_atom_site_fract_z
_atom_site_occupancy
_atom_site_type_symbol
_atom_site_attached_hydrogens
NaX 0.00000 0.00000 0.84080 0.43000 Na 0
AlY 0.06084 0.93916 0.43730 0.72000 Al 0
LiY 0.06084 0.93916 0.43730 0.28000 Li 0
AlZ 0.25942 0.29637 0.46560 1.00000 Al 0
SiT 0.18965 0.19163 0.07210 1.00000 Si 0
B 0.89078 0.10922 0.61980 1.00000 B 0
O-H1 0.00000 0.00000 0.30150 0.83000 O 1
F1 0.00000 0.00000 0.30150 0.10000 F 0
O1 0.00000 0.00000 0.30150 0.07000 O 0
O2 0.93952 0.06048 0.58090 1.00000 O 0
O-H3 0.12998 0.87002 0.56470 1.00000 O 1
O4 0.90516 0.09484 -0.00170 1.00000 O 0
O5 0.09386 0.90614 -0.02290 1.00000 O 0
O6 0.18346 0.19363 0.29880 1.00000 O 0
O7 0.28630 0.28694 -0.00340 1.00000 O 0
O8 0.27035 0.20965 0.63590 1.00000 O 0

loop_
_cod_changelog_entry_id
_cod_changelog_entry_author
_cod_changelog_entry_date
_cod_changelog_entry_text
1
;cod-tools version 3.8.0
Id: cif_guess_AMCSD_atom_types 9574 2023-05-10 09:00:05Z saulius
;
2023-05-10T18:56:24+03:00
;Derived atom types and hydrogen counts
from atom names that follow the AMCSD naming convention
(Wat == water, O-H == hydroxyl).
;

loop_
_cod_related_entry_id
_cod_related_entry_database
_cod_related_entry_code
1 AMCSD 0002029
